data_2208542
loop_
_publ_author_name
'You, Zhong-Lu'
'Wang, Jia'
'Han, Xiao'

_publ_section_title
;
 Dibromo{4-bromo-2-[2-(diethylaminoethyl)iminomethyl]phenolato}zinc(II)
;
_journal_coeditor_code CF2011
_journal_issue 4
_journal_name_full 'Acta Crystallographica Section E'
_journal_page_first m714
_journal_page_last m716
_journal_paper_doi 10.1107/S1600536806007665
_journal_volume 62
_journal_year 2006
_chemical_formula_iupac '[Zn Br2 (C13 H19 Br1 N2 O)]'
_chemical_formula_moiety 'C13 H19 Br3 N2 O Zn'
_chemical_formula_sum 'C13 H19 Br3 N2 O Zn'
_chemical_formula_weight 524.40
_chemical_name_systematic
;
Dibromo{4-bromo-2-[2-(diethylaminoethyl)iminomethyl]phenolato}zinc(II)
;
_space_group_IT_number 14
_symmetry_cell_setting monoclinic
_symmetry_space_group_name_Hall '-P 2ybc'
_symmetry_space_group_name_H-M 'P 1 21/c 1'
_atom_sites_solution_hydrogens geom
_atom_sites_solution_primary direct
_atom_sites_solution_secondary difmap
_audit_creation_method SHELXL-97
_cell_angle_alpha 90.00
_cell_angle_beta 101.768(2)
_cell_angle_gamma 90.00
_cell_formula_units_Z 4
_cell_length_a 7.1470(10)
_cell_length_b 15.722(2)
_cell_length_c 16.077(3)
_cell_measurement_reflns_used 2246
_cell_measurement_temperature 298(2)
_cell_measurement_theta_max 25.3
_cell_measurement_theta_min 2.4
_cell_volume 1768.5(5)
_computing_cell_refinement 'SAINT (Bruker, 1998)'
_computing_data_collection 'SMART (Bruker, 1998)'
_computing_data_reduction SAINT
_computing_molecular_graphics 'SHELXTL (Sheldrick, 1997b)'
_computing_publication_material SHELXTL
_computing_structure_refinement 'SHELXL97 (Sheldrick, 1997a)'
_computing_structure_solution 'SHELXS97 (Sheldrick, 1997a)'
_diffrn_ambient_temperature 298(2)
_diffrn_measured_fraction_theta_full 0.985
_diffrn_measured_fraction_theta_max 0.985
_diffrn_measurement_device_type 'Bruker SMART CCD area-detector'
_diffrn_measurement_method \w
_diffrn_radiation_monochromator graphite
_diffrn_radiation_source 'fine-focus sealed tube'
_diffrn_radiation_type MoK\a
_diffrn_radiation_wavelength 0.71073
_diffrn_reflns_av_R_equivalents 0.0876
_diffrn_reflns_av_sigmaI/netI 0.1003
_diffrn_reflns_limit_h_max 9
_diffrn_reflns_limit_h_min -9
_diffrn_reflns_limit_k_max 20
_diffrn_reflns_limit_k_min -19
_diffrn_reflns_limit_l_max 20
_diffrn_reflns_limit_l_min -20
_diffrn_reflns_number 14691
_diffrn_reflns_theta_full 27.50
_diffrn_reflns_theta_max 27.50
_diffrn_reflns_theta_min 1.83
_diffrn_standards_number 0
_exptl_absorpt_coefficient_mu 8.163
_exptl_absorpt_correction_T_max 0.294
_exptl_absorpt_correction_T_min 0.265
_exptl_absorpt_correction_type multi-scan
_exptl_absorpt_process_details '(SADABS; Sheldrick, 1996)'
_exptl_crystal_colour colourless
_exptl_crystal_density_diffrn 1.969
_exptl_crystal_density_method 'not measured'
_exptl_crystal_description block
_exptl_crystal_F_000 1016
_exptl_crystal_size_max 0.17
_exptl_crystal_size_mid 0.15
_exptl_crystal_size_min 0.15
_refine_diff_density_max 0.930
_refine_diff_density_min -0.763
_refine_ls_extinction_method none
_refine_ls_goodness_of_fit_ref 0.998
_refine_ls_hydrogen_treatment constr
_refine_ls_matrix_type full
_refine_ls_number_parameters 186
_refine_ls_number_reflns 4003
_refine_ls_number_restraints 1
_refine_ls_restrained_S_all 0.998
_refine_ls_R_factor_all 0.1200
_refine_ls_R_factor_gt 0.0533
_refine_ls_shift/su_max 0.000
_refine_ls_shift/su_mean 0.000
_refine_ls_structure_factor_coef Fsqd
_refine_ls_weighting_details 'calc w=1/[\s^2^(Fo^2^)+(0.056P)^2^] where P=(Fo^2^+2Fc^2^)/3'
_refine_ls_weighting_scheme calc
_refine_ls_wR_factor_gt 0.1150
_refine_ls_wR_factor_ref 0.1394
_reflns_number_gt 2209
_reflns_number_total 4003
_reflns_threshold_expression I>2\s(I)
_cod_data_source_file cf2011.cif
_cod_data_source_block I
_cod_depositor_comments
;
The following automatic conversions were performed:
'_symmetry_cell_setting' value 'Monoclinic' changed to 'monoclinic'
according to '/home/saulius/struct/CIF-dictionaries/cif_core.dic'
dictionary named 'cif_core.dic' version 2.4.1 from 2010-06-29.

Automatic conversion script
Id: cif_fix_enum 1527 2010-12-29 10:47:43Z saulius 

The following automatic conversions were performed:

'_symmetry_cell_setting' value 'Monoclinic' changed to 'monoclinic'
according to /home/saulius/struct/CIF-dictionaries/cif_core.dic
dictionary named 'cif_core.dic' version 2.4.1 from 2010-06-29.

Automatic conversion script
Id: cif_fix_values 1715 2011-07-08 13:25:40Z adriana 
;
_cod_original_sg_symbol_H-M 'P 21/c'
_cod_database_code 2208542
_cod_database_fobs_code 2208542

loop_
_symmetry_equiv_pos_as_xyz
'x, y, z'
'-x, y+1/2, -z+1/2'
'-x, -y, -z'
'x, -y-1/2, z-1/2'

loop_
_atom_site_type_symbol
_atom_site_label
_atom_site_fract_x
_atom_site_fract_y
_atom_site_fract_z
_atom_site_U_iso_or_equiv
_atom_site_adp_type
_atom_site_calc_flag
_atom_site_refinement_flags
_atom_site_occupancy
Zn Zn1 0.53749(11) 0.11069(5) 0.22751(5) 0.0444(2) Uani d . 1
Br Br1 1.11876(12) 0.37106(5) -0.00041(6) 0.0652(3) Uani d . 1
Br Br2 0.43859(12) 0.07920(5) 0.35412(5) 0.0627(3) Uani d . 1
Br Br3 0.34645(11) 0.03148(5) 0.10850(5) 0.0568(3) Uani d . 1
O O1 0.5560(6) 0.2269(3) 0.1943(3) 0.0495(12) Uani d . 1
N N1 0.8111(7) 0.0795(3) 0.2259(3) 0.0361(12) Uani d . 1
N N2 0.7296(8) -0.0980(3) 0.1582(3) 0.0358(13) Uani d D 1
C C1 0.8537(9) 0.2102(4) 0.1464(4) 0.0364(15) Uani d . 1
C C2 0.6831(9) 0.2564(4) 0.1525(4) 0.0383(16) Uani d . 1
C C3 0.6582(9) 0.3353(4) 0.1159(4) 0.0443(17) Uani d . 1
H H3 0.5520 0.3670 0.1221 0.053 Uiso calc R 1
C C4 0.7828(10) 0.3701(4) 0.0702(4) 0.0428(16) Uani d . 1
H H4 0.7595 0.4233 0.0449 0.051 Uiso calc R 1
C C5 0.9449(9) 0.3236(4) 0.0628(4) 0.0403(16) Uani d . 1
C C6 0.9819(9) 0.2469(4) 0.1014(4) 0.0387(16) Uani d . 1
H H6 1.0940 0.2183 0.0980 0.046 Uiso calc R 1
C C7 0.9104(9) 0.1292(4) 0.1874(4) 0.0399(16) Uani d . 1
H H7 1.0332 0.1108 0.1858 0.048 Uiso calc R 1
C C8 0.9058(9) 0.0043(4) 0.2686(4) 0.0455(18) Uani d . 1
H H8A 0.9349 0.0141 0.3295 0.055 Uiso calc R 1
H H8B 1.0256 -0.0048 0.2504 0.055 Uiso calc R 1
C C9 0.7840(10) -0.0746(4) 0.2499(4) 0.0434(17) Uani d . 1
H H9A 0.8527 -0.1219 0.2807 0.052 Uiso calc R 1
H H9B 0.6682 -0.0662 0.2715 0.052 Uiso calc R 1
C C10 0.8897(10) -0.1039(5) 0.1115(5) 0.056(2) Uani d . 1
H H10A 0.9530 -0.0491 0.1136 0.067 Uiso calc R 1
H H10B 0.8378 -0.1171 0.0524 0.067 Uiso calc R 1
C C11 1.0356(11) -0.1711(6) 0.1480(5) 0.075(3) Uani d . 1
H H11A 1.0937 -0.1564 0.2055 0.112 Uiso calc R 1
H H11B 1.1321 -0.1741 0.1145 0.112 Uiso calc R 1
H H11C 0.9734 -0.2253 0.1473 0.112 Uiso calc R 1
C C12 0.6031(10) -0.1757(4) 0.1477(5) 0.055(2) Uani d . 1
H H12A 0.6790 -0.2246 0.1709 0.065 Uiso calc R 1
H H12B 0.5043 -0.1679 0.1804 0.065 Uiso calc R 1
C C13 0.5101(10) -0.1941(5) 0.0572(5) 0.059(2) Uani d . 1
H H13A 0.4475 -0.1438 0.0316 0.088 Uiso calc R 1
H H13B 0.4177 -0.2387 0.0556 0.088 Uiso calc R 1
H H13C 0.6055 -0.2116 0.0265 0.088 Uiso calc R 1
H H2 0.669(10) -0.058(4) 0.123(4) 0.080 Uiso d D 1

loop_
_atom_site_aniso_label
_atom_site_aniso_U_11
_atom_site_aniso_U_22
_atom_site_aniso_U_33
_atom_site_aniso_U_12
_atom_site_aniso_U_13
_atom_site_aniso_U_23
Zn1 0.0419(5) 0.0399(5) 0.0555(5) 0.0007(4) 0.0194(4) -0.0011(4)
Br1 0.0628(5) 0.0588(5) 0.0807(6) -0.0055(4) 0.0306(5) 0.0155(4)
Br2 0.0790(6) 0.0585(5) 0.0592(5) -0.0106(4) 0.0345(4) -0.0044(4)
Br3 0.0479(5) 0.0589(5) 0.0621(5) 0.0068(4) 0.0072(4) -0.0013(4)
O1 0.050(3) 0.035(3) 0.072(3) 0.010(2) 0.031(3) 0.001(2)
N1 0.035(3) 0.030(3) 0.042(3) 0.005(2) 0.006(2) -0.002(3)
N2 0.038(3) 0.027(3) 0.042(3) 0.000(2) 0.009(3) 0.005(2)
C1 0.039(4) 0.033(4) 0.037(4) -0.002(3) 0.009(3) -0.004(3)
C2 0.043(4) 0.029(4) 0.045(4) 0.003(3) 0.014(3) -0.007(3)
C3 0.041(4) 0.033(4) 0.058(5) 0.006(3) 0.008(3) -0.007(3)
C4 0.047(4) 0.031(4) 0.047(4) 0.001(3) 0.003(3) -0.006(3)
C5 0.037(4) 0.043(4) 0.041(4) -0.011(3) 0.006(3) -0.001(3)
C6 0.031(3) 0.032(4) 0.055(4) -0.003(3) 0.014(3) -0.009(3)
C7 0.038(4) 0.037(4) 0.046(4) 0.004(3) 0.013(3) -0.012(3)
C8 0.047(4) 0.043(4) 0.041(4) -0.004(3) -0.005(3) -0.002(3)
C9 0.048(4) 0.035(4) 0.045(4) -0.004(3) 0.003(3) 0.000(3)
C10 0.045(4) 0.071(6) 0.053(5) -0.001(4) 0.016(4) 0.005(4)
C11 0.057(5) 0.088(7) 0.079(6) 0.027(5) 0.012(4) -0.006(5)
C12 0.051(5) 0.042(4) 0.069(5) -0.013(4) 0.009(4) 0.012(4)
C13 0.055(5) 0.055(5) 0.063(5) -0.012(4) 0.006(4) -0.012(4)

loop_
_atom_type_symbol
_atom_type_description
_atom_type_scat_dispersion_real
_atom_type_scat_dispersion_imag
_atom_type_scat_source
C C 0.0033 0.0016 'International Tables Vol C Tables 4.2.6.8 and 6.1.1.4'
H H 0.0000 0.0000 'International Tables Vol C Tables 4.2.6.8 and 6.1.1.4'
N N 0.0061 0.0033 'International Tables Vol C Tables 4.2.6.8 and 6.1.1.4'
O O 0.0106 0.0060 'International Tables Vol C Tables 4.2.6.8 and 6.1.1.4'
Zn Zn 0.2839 1.4301 'International Tables Vol C Tables 4.2.6.8 and 6.1.1.4'
Br Br -0.2901 2.4595 'International Tables Vol C Tables 4.2.6.8 and 6.1.1.4'

loop_
_geom_angle_atom_site_label_1
_geom_angle_atom_site_label_2
_geom_angle_atom_site_label_3
_geom_angle
_geom_angle_publ_flag
O1 Zn1 N1 96.0(2) y
O1 Zn1 Br2 119.66(14) y
N1 Zn1 Br2 115.13(16) y
O1 Zn1 Br3 109.01(15) y
N1 Zn1 Br3 104.66(15) y
Br2 Zn1 Br3 110.64(5) y
C2 O1 Zn1 124.9(4) ?
C7 N1 C8 117.8(5) ?
C7 N1 Zn1 119.1(4) ?
C8 N1 Zn1 123.1(4) ?
C9 N2 C10 116.1(5) ?
C9 N2 C12 109.8(5) ?
C10 N2 C12 113.4(6) ?
C9 N2 H2 117(5) ?
C10 N2 H2 93(5) ?
C12 N2 H2 107(5) ?
C6 C1 C2 118.6(6) ?
C6 C1 C7 116.4(6) ?
C2 C1 C7 124.9(6) ?
O1 C2 C3 119.7(6) ?
O1 C2 C1 122.5(6) ?
C3 C2 C1 117.7(6) ?
C2 C3 C4 123.2(6) ?
C2 C3 H3 118.4 ?
C4 C3 H3 118.4 ?
C3 C4 C5 118.4(6) ?
C3 C4 H4 120.8 ?
C5 C4 H4 120.8 ?
C6 C5 C4 121.0(6) ?
C6 C5 Br1 120.2(5) ?
C4 C5 Br1 118.8(5) ?
C5 C6 C1 121.0(6) ?
C5 C6 H6 119.5 ?
C1 C6 H6 119.5 ?
N1 C7 C1 128.1(6) ?
N1 C7 H7 116.0 ?
C1 C7 H7 116.0 ?
N1 C8 C9 112.2(5) ?
N1 C8 H8A 109.2 ?
C9 C8 H8A 109.2 ?
N1 C8 H8B 109.2 ?
C9 C8 H8B 109.2 ?
H8A C8 H8B 107.9 ?
N2 C9 C8 115.0(5) ?
N2 C9 H9A 108.5 ?
C8 C9 H9A 108.5 ?
N2 C9 H9B 108.5 ?
C8 C9 H9B 108.5 ?
H9A C9 H9B 107.5 ?
N2 C10 C11 112.7(6) ?
N2 C10 H10A 109.0 ?
C11 C10 H10A 109.0 ?
N2 C10 H10B 109.0 ?
C11 C10 H10B 109.0 ?
H10A C10 H10B 107.8 ?
C10 C11 H11A 109.5 ?
C10 C11 H11B 109.5 ?
H11A C11 H11B 109.5 ?
C10 C11 H11C 109.5 ?
H11A C11 H11C 109.5 ?
H11B C11 H11C 109.5 ?
C13 C12 N2 113.7(6) ?
C13 C12 H12A 108.8 ?
N2 C12 H12A 108.8 ?
C13 C12 H12B 108.8 ?
N2 C12 H12B 108.8 ?
H12A C12 H12B 107.7 ?
C12 C13 H13A 109.5 ?
C12 C13 H13B 109.5 ?
H13A C13 H13B 109.5 ?
C12 C13 H13C 109.5 ?
H13A C13 H13C 109.5 ?
H13B C13 H13C 109.5 ?

loop_
_geom_bond_atom_site_label_1
_geom_bond_atom_site_label_2
_geom_bond_distance
_geom_bond_publ_flag
Zn1 O1 1.915(5) y
Zn1 N1 2.021(5) y
Zn1 Br2 2.3399(14) y
Zn1 Br3 2.4517(13) y
Br1 C5 1.910(6) ?
O1 C2 1.319(7) ?
N1 C7 1.294(8) ?
N1 C8 1.463(8) ?
N2 C9 1.493(8) ?
N2 C10 1.493(8) ?
N2 C12 1.510(8) ?
N2 H2 0.90(6) ?
C1 C6 1.403(8) ?
C1 C2 1.440(8) ?
C1 C7 1.453(9) ?
C2 C3 1.370(9) ?
C3 C4 1.378(9) ?
C3 H3 0.930 ?
C4 C5 1.396(9) ?
C4 H4 0.930 ?
C5 C6 1.357(9) ?
C6 H6 0.930 ?
C7 H7 0.930 ?
C8 C9 1.509(9) ?
C8 H8A 0.970 ?
C8 H8B 0.970 ?
C9 H9A 0.970 ?
C9 H9B 0.970 ?
C10 C11 1.515(10) ?
C10 H10A 0.970 ?
C10 H10B 0.970 ?
C11 H11A 0.960 ?
C11 H11B 0.960 ?
C11 H11C 0.960 ?
C12 C13 1.499(10) ?
C12 H12A 0.970 ?
C12 H12B 0.970 ?
C13 H13A 0.960 ?
C13 H13B 0.960 ?
C13 H13C 0.960 ?

loop_
_geom_hbond_atom_site_label_D
_geom_hbond_atom_site_label_H
_geom_hbond_atom_site_label_A
_geom_hbond_distance_DH
_geom_hbond_distance_HA
_geom_hbond_distance_DA
_geom_hbond_angle_DHA
N2 H2 Br3 0.90(6) 2.67(6) 3.375(5) 136(7)
